data_4060361
loop_
_publ_author_name
'Xia, Wujiong'
'Scheffer, John R.'
'Botoshansky, Mark'
'Kaftory, Menahem'

_publ_section_title
;
 Photochemistry of 1-Isopropylcycloalkyl Aryl Ketones:
 Ring Size Effects, Medium Effects, and Asymmetric Induction
;
_journal_coden_ASTM ORLEF7
_journal_issue 7
_journal_name_full 'Organic Letters'
_journal_page_first 1315
_journal_page_last 1318
_journal_paper_doi 10.1021/ol050104k
_journal_volume 7
_journal_year 2005
_chemical_absolute_configuration syn
_chemical_formula_moiety 'C18 H23 O3, C9 H14 N'
_chemical_formula_sum 'C27 H37 N O3'
_chemical_formula_weight 423.58
_space_group_IT_number 4
_symmetry_cell_setting monoclinic
_symmetry_space_group_name_Hall 'P 2yb'
_symmetry_space_group_name_H-M 'P 1 21 1'
_cell_angle_alpha 90.00
_cell_angle_beta 111.01(2)
_cell_angle_gamma 90.00
_cell_formula_units_Z 2
_cell_length_a 14.050(3)
_cell_length_b 6.380(1)
_cell_length_c 14.914(3)
_cell_measurement_temperature 293(2)
_cell_volume 1248.0(4)
_diffrn_ambient_temperature 293(2)
_exptl_crystal_density_diffrn 1.127
_cod_depositor_comments
;
 Updated bibliographic information.

 Antanas Vaitkus,
 2019-10-10
;
_cod_original_sg_symbol_H-M 'P 21'
_cod_database_code 4060361

loop_
_symmetry_equiv_pos_as_xyz
'x, y, z'
'-x, y+1/2, -z'

loop_
_atom_site_label
_atom_site_type_symbol
_atom_site_fract_x
_atom_site_fract_y
_atom_site_fract_z
_atom_site_U_iso_or_equiv
_atom_site_adp_type
_atom_site_occupancy
_atom_site_symmetry_multiplicity
_atom_site_calc_flag
_atom_site_refinement_flags
_atom_site_disorder_assembly
_atom_site_disorder_group
O1 O 1.1004(2) 0.1025(4) 0.7964(2) 0.0792(9) Uani 1 1 d . . .
O2 O 0.62403(18) 0.5308(4) 0.5467(2) 0.0724(9) Uani 1 1 d . . .
O3 O 0.6893(2) 0.8422(4) 0.5956(2) 0.0750(9) Uani 1 1 d . . .
N1 N 0.5538(2) 0.1523(5) 0.5908(2) 0.0569(8) Uani 1 1 d . . .
H1A H 0.4941 0.1337 0.5434 0.085 Uiso 1 1 calc R . .
H1B H 0.5946 0.0445 0.5924 0.085 Uiso 1 1 calc R . .
H1C H 0.5824 0.2702 0.5807 0.085 Uiso 1 1 calc R . .
C1 C 1.1943(3) 0.3665(6) 0.7475(3) 0.0586(10) Uani 1 1 d . . .
C2 C 1.2188(3) 0.5813(7) 0.7942(4) 0.0745(13) Uani 1 1 d . . .
H2A H 1.2823 0.6287 0.7893 0.089 Uiso 1 1 calc R . .
H2B H 1.1659 0.6777 0.7572 0.089 Uiso 1 1 calc R . .
C3 C 1.2282(3) 0.5969(8) 0.8962(4) 0.0850(15) Uani 1 1 d . . .
H3A H 1.1817 0.4974 0.9077 0.102 Uiso 1 1 calc R . .
H3B H 1.2072 0.7362 0.9075 0.102 Uiso 1 1 calc R . .
C4 C 1.3377(4) 0.5548(12) 0.9700(5) 0.123(2) Uani 1 1 d . . .
H4A H 1.3785 0.6793 0.9734 0.147 Uiso 1 1 calc R . .
H4B H 1.3329 0.5356 1.0328 0.147 Uiso 1 1 calc R . .
C5 C 1.3926(4) 0.3741(12) 0.9509(5) 0.120(2) Uani 1 1 d . . .
H5A H 1.4373 0.4272 0.9194 0.144 Uiso 1 1 calc R . .
H5B H 1.4361 0.3191 1.0127 0.144 Uiso 1 1 calc R . .
C6 C 1.3371(5) 0.1975(11) 0.8944(5) 0.141(3) Uani 1 1 d . . .
H6A H 1.2863 0.1568 0.9211 0.170 Uiso 1 1 calc R . .
H6B H 1.3850 0.0821 0.9062 0.170 Uiso 1 1 calc R . .
C7 C 1.2840(3) 0.2113(7) 0.7884(3) 0.0747(12) Uani 1 1 d . . .
H7A H 1.2587 0.0725 0.7654 0.090 Uiso 1 1 calc R . .
H7B H 1.3346 0.2467 0.7606 0.090 Uiso 1 1 calc R . .
C8 C 1.1644(4) 0.3851(10) 0.6346(4) 0.0965(17) Uani 1 1 d . . .
H8 H 1.1027 0.4717 0.6118 0.116 Uiso 1 1 calc R . .
C9 C 1.1348(5) 0.1723(14) 0.5828(4) 0.144(3) Uani 1 1 d . . .
H9A H 1.1091 0.1943 0.5146 0.216 Uiso 1 1 calc R . .
H9B H 1.0831 0.1070 0.6014 0.216 Uiso 1 1 calc R . .
H9C H 1.1938 0.0834 0.6003 0.216 Uiso 1 1 calc R . .
C10 C 1.2436(5) 0.4999(17) 0.6056(5) 0.155(4) Uani 1 1 d . . .
H10A H 1.2163 0.5285 0.5379 0.185 Uiso 1 1 calc R . .
H10B H 1.3035 0.4143 0.6201 0.185 Uiso 1 1 calc R . .
H10C H 1.2612 0.6294 0.6404 0.185 Uiso 1 1 calc R . .
C11 C 1.0993(3) 0.2752(5) 0.7605(3) 0.0548(9) Uani 1 1 d . . .
C12 C 0.9971(2) 0.3831(5) 0.7203(2) 0.0480(8) Uani 1 1 d . . .
C13 C 0.9768(3) 0.5886(6) 0.7399(3) 0.0559(10) Uani 1 1 d . . .
H13 H 1.0291 0.6707 0.7808 0.067 Uiso 1 1 calc R . .
C14 C 0.8802(2) 0.6714(5) 0.6995(3) 0.0526(9) Uani 1 1 d . . .
H14 H 0.8680 0.8081 0.7141 0.063 Uiso 1 1 calc R . .
C15 C 0.8008(3) 0.5534(5) 0.6371(2) 0.0476(8) Uani 1 1 d . . .
C16 C 0.8206(3) 0.3486(6) 0.6187(3) 0.0578(10) Uani 1 1 d . . .
H16 H 0.7681 0.2664 0.5780 0.069 Uiso 1 1 calc R . .
C17 C 0.9167(3) 0.2649(5) 0.6596(3) 0.0575(10) Uani 1 1 d . . .
H17 H 0.9281 0.1266 0.6465 0.069 Uiso 1 1 calc R . .
C18 C 0.6969(3) 0.6507(6) 0.5906(2) 0.0511(9) Uani 1 1 d . . .
C19 C 0.6328(3) 0.2464(7) 0.7611(3) 0.0623(10) Uani 1 1 d . . .
C20 C 0.6332(4) 0.4370(7) 0.8048(3) 0.0824(14) Uani 1 1 d . . .
H20 H 0.5728 0.5127 0.7885 0.099 Uiso 1 1 calc R . .
C21 C 0.7199(5) 0.5179(9) 0.8713(4) 0.0994(17) Uani 1 1 d . . .
H21 H 0.7173 0.6479 0.8986 0.119 Uiso 1 1 calc R . .
C22 C 0.8108(4) 0.4108(10) 0.8986(3) 0.0917(15) Uani 1 1 d . . .
C23 C 0.8119(4) 0.2213(9) 0.8563(3) 0.0917(16) Uani 1 1 d . . .
H23 H 0.8725 0.1463 0.8730 0.110 Uiso 1 1 calc R . .
C24 C 0.7235(3) 0.1386(8) 0.7885(3) 0.0801(13) Uani 1 1 d . . .
H24 H 0.7259 0.0085 0.7613 0.096 Uiso 1 1 calc R . .
C25 C 0.5378(3) 0.1666(7) 0.6840(3) 0.0654(11) Uani 1 1 d . . .
H25 H 0.4832 0.2684 0.6764 0.078 Uiso 1 1 calc R . .
C26 C 0.5018(4) -0.0450(8) 0.7057(4) 0.0966(16) Uani 1 1 d . . .
H26A H 0.4909 -0.0325 0.7654 0.116 Uiso 1 1 d R . .
H26B H 0.5527 -0.1499 0.7117 0.116 Uiso 1 1 d R . .
H26C H 0.4391 -0.0847 0.6559 0.116 Uiso 1 1 d R . .
C27 C 0.9085(5) 0.5028(15) 0.9695(4) 0.133(3) Uani 1 1 d . . .
H27A H 0.9475 0.3940 1.0109 0.159 Uiso 1 1 calc R . .
H27B H 0.8920 0.6087 1.0074 0.159 Uiso 1 1 calc R . .
H27C H 0.9476 0.5640 0.9351 0.159 Uiso 1 1 calc R . .

loop_
_atom_site_aniso_label
_atom_site_aniso_U_11
_atom_site_aniso_U_22
_atom_site_aniso_U_33
_atom_site_aniso_U_23
_atom_site_aniso_U_13
_atom_site_aniso_U_12
O1 0.0650(17) 0.0625(18) 0.103(2) 0.0251(16) 0.0219(16) 0.0120(13)
O2 0.0454(15) 0.0595(16) 0.090(2) 0.0046(14) -0.0030(14) -0.0036(13)
O3 0.0557(16) 0.0567(18) 0.102(2) -0.0075(14) 0.0150(15) 0.0128(13)
N1 0.0453(16) 0.0474(15) 0.064(2) 0.0015(14) 0.0032(14) 0.0051(13)
C1 0.049(2) 0.064(2) 0.065(2) 0.0110(19) 0.0226(18) 0.0192(18)
C2 0.052(2) 0.065(3) 0.107(4) 0.009(2) 0.029(2) 0.0100(18)
C3 0.058(3) 0.082(3) 0.112(4) -0.021(3) 0.027(3) -0.003(2)
C4 0.067(3) 0.145(6) 0.126(5) -0.046(4) -0.003(3) -0.002(4)
C5 0.067(3) 0.140(6) 0.126(5) -0.024(5) 0.001(3) 0.014(4)
C6 0.119(5) 0.119(5) 0.127(6) -0.002(4) -0.027(4) 0.054(4)
C7 0.053(2) 0.075(3) 0.095(3) 0.010(2) 0.025(2) 0.022(2)
C8 0.086(3) 0.137(5) 0.078(3) 0.026(4) 0.043(3) 0.040(4)
C9 0.146(6) 0.205(8) 0.072(4) -0.029(5) 0.028(4) 0.059(6)
C10 0.128(5) 0.228(10) 0.146(6) 0.081(7) 0.097(5) 0.059(6)
C11 0.057(2) 0.047(2) 0.057(2) 0.0014(17) 0.0158(18) 0.0051(17)
C12 0.0451(19) 0.0452(19) 0.052(2) -0.0013(16) 0.0158(16) 0.0048(15)
C13 0.0435(19) 0.054(2) 0.063(2) -0.0130(17) 0.0106(17) -0.0002(15)
C14 0.047(2) 0.0423(18) 0.066(2) -0.0098(16) 0.0173(17) 0.0023(15)
C15 0.0432(18) 0.0473(19) 0.051(2) 0.0014(15) 0.0149(16) 0.0006(15)
C16 0.050(2) 0.0451(19) 0.068(2) -0.0100(17) 0.0084(18) 0.0007(17)
C17 0.053(2) 0.0400(18) 0.077(3) -0.0084(18) 0.020(2) 0.0051(16)
C18 0.042(2) 0.052(2) 0.056(2) 0.0023(17) 0.0143(17) 0.0015(17)
C19 0.067(2) 0.062(2) 0.061(2) 0.0034(19) 0.026(2) 0.007(2)
C20 0.096(3) 0.066(3) 0.084(3) -0.001(2) 0.031(3) 0.013(2)
C21 0.134(5) 0.080(3) 0.087(4) -0.015(3) 0.042(4) -0.011(4)
C22 0.100(4) 0.109(4) 0.062(3) -0.011(3) 0.023(3) -0.017(3)
C23 0.073(3) 0.122(4) 0.069(3) -0.011(3) 0.012(2) 0.011(3)
C24 0.067(3) 0.090(3) 0.072(3) -0.017(2) 0.011(2) 0.017(2)
C25 0.051(2) 0.065(2) 0.079(3) 0.007(2) 0.023(2) 0.0133(18)
C26 0.078(3) 0.096(4) 0.121(4) 0.015(3) 0.042(3) -0.013(3)
C27 0.130(5) 0.169(6) 0.083(4) -0.027(4) 0.018(4) -0.043(5)

loop_
_geom_bond_atom_site_label_1
_geom_bond_atom_site_label_2
_geom_bond_distance
_geom_bond_site_symmetry_2
_geom_bond_publ_flag
O1 C11 1.223(5) . ?
O2 C18 1.257(4) . ?
O3 C18 1.231(5) . ?
N1 C25 1.489(5) . ?
N1 H1A 0.8900 . ?
N1 H1B 0.8900 . ?
N1 H1C 0.8900 . ?
C1 C2 1.520(6) . ?
C1 C11 1.531(5) . ?
C1 C7 1.546(5) . ?
C1 C8 1.586(6) . ?
C2 C3 1.482(7) . ?
C2 H2A 0.9700 . ?
C2 H2B 0.9700 . ?
C3 C4 1.560(7) . ?
C3 H3A 0.9700 . ?
C3 H3B 0.9700 . ?
C4 C5 1.471(9) . ?
C4 H4A 0.9700 . ?
C4 H4B 0.9700 . ?
C5 C6 1.455(9) . ?
C5 H5A 0.9700 . ?
C5 H5B 0.9700 . ?
C6 C7 1.489(8) . ?
C6 H6A 0.9700 . ?
C6 H6B 0.9700 . ?
C7 H7A 0.9700 . ?
C7 H7B 0.9700 . ?
C8 C10 1.520(9) . ?
C8 C9 1.543(9) . ?
C8 H8 0.9800 . ?
C9 H9A 0.9600 . ?
C9 H9B 0.9600 . ?
C9 H9C 0.9600 . ?
C10 H10A 0.9600 . ?
C10 H10B 0.9600 . ?
C10 H10C 0.9600 . ?
C11 C12 1.509(5) . ?
C12 C17 1.390(5) . ?
C12 C13 1.395(5) . ?
C13 C14 1.377(5) . ?
C13 H13 0.9300 . ?
C14 C15 1.391(4) . ?
C14 H14 0.9300 . ?
C15 C16 1.384(5) . ?
C15 C18 1.507(5) . ?
C16 C17 1.375(5) . ?
C16 H16 0.9300 . ?
C17 H17 0.9300 . ?
C19 C20 1.379(6) . ?
C19 C24 1.375(6) . ?
C19 C25 1.504(6) . ?
C20 C21 1.366(7) . ?
C20 H20 0.9300 . ?
C21 C22 1.375(8) . ?
C21 H21 0.9300 . ?
C22 C23 1.366(7) . ?
C22 C27 1.518(7) . ?
C23 C24 1.394(6) . ?
C23 H23 0.9300 . ?
C24 H24 0.9300 . ?
C25 C26 1.517(7) . ?
C25 H25 0.9800 . ?
C26 H26A 0.9600 . ?
C26 H26B 0.9600 . ?
C26 H26C 0.9600 . ?
C27 H27A 0.9600 . ?
C27 H27B 0.9600 . ?
C27 H27C 0.9600 . ?

loop_
_cod_related_entry_id
_cod_related_entry_database
_cod_related_entry_code
1 ChemSpider 21183927
